data_7116481
loop_
_publ_author_name
'Kreye, Markus'
'Freytag, Matthias'
'Jones, Peter G.'
'Williard, Paul G.'
'Bernskoetter, Wesley H.'
'Walter, Marc D.'

_publ_section_title
;
 Homolytic H2 cleavage by a mercury-bridged Ni(i) pincer complex
 [{(PNP)Ni}2{\m-Hg}].
;
_journal_issue 14
_journal_name_full 'Chemical communications (Cambridge, England)'
_journal_page_first 2946
_journal_paper_doi 10.1039/c4cc09743b
_journal_volume 51
_journal_year 2015
_chemical_formula_sum 'C22 H43 N P2'
_chemical_formula_weight 383.51
_chemical_name_systematic
; 
 ? 
;
_space_group_IT_number 14
_symmetry_cell_setting monoclinic
_symmetry_space_group_name_Hall '-P 2ybc'
_symmetry_space_group_name_H-M 'P 1 21/c 1'
_atom_sites_solution_hydrogens geom
_atom_sites_solution_primary direct
_atom_sites_solution_secondary difmap
_audit_creation_method SHELXL-97
_audit_update_record
;
2014-12-02 deposited with the CCDC.
2015-01-08 downloaded from the CCDC.
;
_cell_angle_alpha 90.00
_cell_angle_beta 96.935(4)
_cell_angle_gamma 90.00
_cell_formula_units_Z 8
_cell_length_a 13.7199(5)
_cell_length_b 12.3613(5)
_cell_length_c 28.1443(10)
_cell_measurement_reflns_used 9161
_cell_measurement_temperature 100(2)
_cell_measurement_theta_max 28.7470
_cell_measurement_theta_min 2.9080
_cell_volume 4738.2(3)
_computing_cell_refinement
; 
CrysAlisPro, Agilent Technologies, 
Version 1.171.36.28 (release 01-02-2013 CrysAlis171 .NET) 
(compiled Feb  1 2013,16:14:44)  
;
_computing_data_collection
; 
CrysAlisPro, Agilent Technologies, 
Version 1.171.36.28 (release 01-02-2013 CrysAlis171 .NET) 
(compiled Feb  1 2013,16:14:44) 
;
_computing_data_reduction
; 
CrysAlisPro, Agilent Technologies, 
Version 1.171.36.28 (release 01-02-2013 CrysAlis171 .NET) 
(compiled Feb  1 2013,16:14:44)  
;
_computing_molecular_graphics 'Bruker XP'
_computing_publication_material SHELXL-97
_computing_structure_refinement 'SHELXL-97 (Sheldrick, 1997)'
_computing_structure_solution 'SHELXS-97 (Sheldrick, 1990)'
_diffrn_ambient_temperature 100(2)
_diffrn_detector_area_resol_mean 16.1419
_diffrn_measured_fraction_theta_full 0.999
_diffrn_measured_fraction_theta_max 0.934
_diffrn_measurement_device_type 'Oxford Diffraction Xcalibur, Eos'
_diffrn_measurement_method '\w scans'
_diffrn_radiation_monochromator graphite
_diffrn_radiation_source 'Enhance (Mo) X-ray Source'
_diffrn_radiation_type 'Mo K\a'
_diffrn_radiation_wavelength 0.71073
_diffrn_reflns_av_R_equivalents 0.0854
_diffrn_reflns_av_sigmaI/netI 0.0655
_diffrn_reflns_limit_h_max 19
_diffrn_reflns_limit_h_min -19
_diffrn_reflns_limit_k_max 17
_diffrn_reflns_limit_k_min -16
_diffrn_reflns_limit_l_max 40
_diffrn_reflns_limit_l_min -40
_diffrn_reflns_number 115355
_diffrn_reflns_theta_full 29.00
_diffrn_reflns_theta_max 30.92
_diffrn_reflns_theta_min 2.20
_exptl_absorpt_coefficient_mu 0.189
_exptl_absorpt_correction_T_max 1.00000
_exptl_absorpt_correction_T_min 0.98466
_exptl_absorpt_correction_type multi-scan
_exptl_absorpt_process_details
; 
CrysAlisPro, Agilent Technologies, 
Version 1.171.36.28 (release 01-02-2013 CrysAlis171 .NET) 
(compiled Feb  1 2013,16:14:44) 
;
_exptl_crystal_colour colourless
_exptl_crystal_density_diffrn 1.075
_exptl_crystal_density_method 'not measured'
_exptl_crystal_description block
_exptl_crystal_F_000 1696
_exptl_crystal_size_max 0.40
_exptl_crystal_size_mid 0.30
_exptl_crystal_size_min 0.30
_refine_diff_density_max 0.355
_refine_diff_density_min -0.254
_refine_diff_density_rms 0.063
_refine_ls_extinction_method none
_refine_ls_goodness_of_fit_ref 1.024
_refine_ls_hydrogen_treatment mixed
_refine_ls_matrix_type full
_refine_ls_number_parameters 483
_refine_ls_number_reflns 14008
_refine_ls_number_restraints 0
_refine_ls_restrained_S_all 1.024
_refine_ls_R_factor_all 0.0977
_refine_ls_R_factor_gt 0.0562
_refine_ls_shift/su_max 0.002
_refine_ls_shift/su_mean 0.000
_refine_ls_structure_factor_coef Fsqd
_refine_ls_weighting_details 'calc w=1/[\s^2^(Fo^2^)+(0.0462P)^2^+1.7847P] where P=(Fo^2^+2Fc^2^)/3'
_refine_ls_weighting_scheme calc
_refine_ls_wR_factor_gt 0.1126
_refine_ls_wR_factor_ref 0.1289
_reflns_number_gt 9480
_reflns_number_total 14008
_reflns_threshold_expression >2sigma(I)
_cod_data_source_file c4cc09743b3.cif
_cod_data_source_block mk101
_cod_original_sg_symbol_H-M 'P 21/c'
_cod_database_code 7116481

loop_
_symmetry_equiv_pos_as_xyz
'x, y, z'
'-x, y+1/2, -z+1/2'
'-x, -y, -z'
'x, -y-1/2, z-1/2'

loop_
_atom_site_label
_atom_site_type_symbol
_atom_site_fract_x
_atom_site_fract_y
_atom_site_fract_z
_atom_site_U_iso_or_equiv
_atom_site_adp_type
_atom_site_occupancy
_atom_site_symmetry_multiplicity
_atom_site_calc_flag
_atom_site_refinement_flags
P1 P 0.92093(3) 0.80529(3) 0.531220(14) 0.01352(10) Uani 1 1 d .
P2 P 0.86781(3) 0.78818(4) 0.323732(15) 0.01645(10) Uani 1 1 d .
N N 0.78751(11) 0.85672(12) 0.42690(5) 0.0161(3) Uani 1 1 d .
H01 H 0.8431(15) 0.8798(16) 0.4268(7) 0.018(5) Uiso 1 1 d .
C1 C 0.74545(13) 0.82887(13) 0.46727(6) 0.0158(3) Uani 1 1 d .
C2 C 0.65543(13) 0.78580(14) 0.45221(6) 0.0189(4) Uani 1 1 d .
H2 H 0.6096 0.7595 0.4722 0.023 Uiso 1 1 calc R
C3 C 0.64224(13) 0.78732(14) 0.40116(6) 0.0188(4) Uani 1 1 d .
H3 H 0.5861 0.7623 0.3811 0.023 Uiso 1 1 calc R
C4 C 0.72485(13) 0.83121(13) 0.38625(6) 0.0166(3) Uani 1 1 d .
C5 C 0.79377(13) 0.85743(14) 0.51623(6) 0.0195(4) Uani 1 1 d .
H5A H 0.7529 0.8291 0.5401 0.023 Uiso 1 1 calc R
H5B H 0.7952 0.9372 0.5193 0.023 Uiso 1 1 calc R
C6 C 0.89829(13) 0.65973(13) 0.54775(6) 0.0172(3) Uani 1 1 d .
C7 C 0.98742(16) 0.61231(15) 0.57814(7) 0.0302(5) Uani 1 1 d .
H7A H 0.9933 0.6442 0.6102 0.045 Uiso 1 1 calc R
H7B H 1.0467 0.6284 0.5632 0.045 Uiso 1 1 calc R
H7C H 0.9797 0.5338 0.5805 0.045 Uiso 1 1 calc R
C8 C 0.88626(14) 0.59975(14) 0.49950(6) 0.0233(4) Uani 1 1 d .
H8A H 0.8759 0.5225 0.5049 0.035 Uiso 1 1 calc R
H8B H 0.9456 0.6094 0.4838 0.035 Uiso 1 1 calc R
H8C H 0.8296 0.6292 0.4790 0.035 Uiso 1 1 calc R
C9 C 0.80564(16) 0.63868(16) 0.57170(7) 0.0302(5) Uani 1 1 d .
H9A H 0.8015 0.5615 0.5792 0.045 Uiso 1 1 calc R
H9B H 0.7477 0.6601 0.5499 0.045 Uiso 1 1 calc R
H9C H 0.8085 0.6809 0.6013 0.045 Uiso 1 1 calc R
C10 C 0.96334(13) 0.88677(14) 0.58682(6) 0.0181(4) Uani 1 1 d .
C11 C 0.90923(15) 0.86451(16) 0.63040(6) 0.0260(4) Uani 1 1 d .
H11A H 0.9205 0.7894 0.6407 0.039 Uiso 1 1 calc R
H11B H 0.8387 0.8766 0.6218 0.039 Uiso 1 1 calc R
H11C H 0.9339 0.9133 0.6565 0.039 Uiso 1 1 calc R
C12 C 1.07358(14) 0.86630(17) 0.59981(7) 0.0306(5) Uani 1 1 d .
H12D H 1.0989 0.9132 0.6266 0.046 Uiso 1 1 calc R
H12E H 1.1080 0.8822 0.5721 0.046 Uiso 1 1 calc R
H12F H 1.0843 0.7904 0.6091 0.046 Uiso 1 1 calc R
C13 C 0.95124(16) 1.00714(15) 0.57364(7) 0.0289(4) Uani 1 1 d .
H13D H 0.9866 1.0513 0.5990 0.043 Uiso 1 1 calc R
H13E H 0.8814 1.0262 0.5700 0.043 Uiso 1 1 calc R
H13F H 0.9780 1.0206 0.5434 0.043 Uiso 1 1 calc R
C14 C 0.75106(13) 0.85317(14) 0.33720(6) 0.0188(4) Uani 1 1 d .
H14C H 0.7568 0.9324 0.3331 0.023 Uiso 1 1 calc R
H14D H 0.6968 0.8275 0.3135 0.023 Uiso 1 1 calc R
C15 C 0.83431(13) 0.63976(14) 0.32225(6) 0.0190(4) Uani 1 1 d .
C16 C 0.84767(14) 0.60483(15) 0.37499(6) 0.0232(4) Uani 1 1 d .
H16A H 0.8379 0.5265 0.3770 0.035 Uiso 1 1 calc R
H16B H 0.7995 0.6423 0.3921 0.035 Uiso 1 1 calc R
H16C H 0.9141 0.6233 0.3895 0.035 Uiso 1 1 calc R
C17 C 0.72989(14) 0.61108(15) 0.30011(7) 0.0239(4) Uani 1 1 d .
H17D H 0.7214 0.5324 0.3003 0.036 Uiso 1 1 calc R
H17E H 0.7192 0.6377 0.2671 0.036 Uiso 1 1 calc R
H17F H 0.6823 0.6448 0.3188 0.036 Uiso 1 1 calc R
C18 C 0.90886(15) 0.57583(16) 0.29671(7) 0.0292(4) Uani 1 1 d .
H18A H 0.9756 0.5989 0.3089 0.044 Uiso 1 1 calc R
H18B H 0.8969 0.5895 0.2622 0.044 Uiso 1 1 calc R
H18C H 0.9016 0.4984 0.3028 0.044 Uiso 1 1 calc R
C19 C 0.87544(14) 0.83953(15) 0.26094(6) 0.0225(4) Uani 1 1 d .
C20 C 0.79095(14) 0.80844(16) 0.22259(6) 0.0255(4) Uani 1 1 d .
H20D H 0.7981 0.8473 0.1928 0.038 Uiso 1 1 calc R
H20E H 0.7282 0.8279 0.2336 0.038 Uiso 1 1 calc R
H20F H 0.7926 0.7303 0.2168 0.038 Uiso 1 1 calc R
C21 C 0.88045(16) 0.96335(16) 0.26500(7) 0.0324(5) Uani 1 1 d .
H21D H 0.9329 0.9838 0.2902 0.049 Uiso 1 1 calc R
H21E H 0.8176 0.9911 0.2730 0.049 Uiso 1 1 calc R
H21F H 0.8941 0.9941 0.2344 0.049 Uiso 1 1 calc R
C22 C 0.97347(15) 0.80318(18) 0.24502(7) 0.0319(5) Uani 1 1 d .
H22D H 0.9723 0.7247 0.2399 0.048 Uiso 1 1 calc R
H22E H 1.0272 0.8218 0.2699 0.048 Uiso 1 1 calc R
H22F H 0.9834 0.8398 0.2151 0.048 Uiso 1 1 calc R
P1' P 0.41578(3) 0.69680(3) 0.535132(14) 0.01325(9) Uani 1 1 d .
P2' P 0.37019(3) 0.72855(4) 0.330147(15) 0.01784(10) Uani 1 1 d .
N' N 0.28694(11) 0.64763(12) 0.43151(5) 0.0152(3) Uani 1 1 d .
H01' H 0.3433(14) 0.6278(15) 0.4337(6) 0.013(5) Uiso 1 1 d .
C1' C 0.23969(13) 0.67181(13) 0.47076(6) 0.0155(3) Uani 1 1 d .
C2' C 0.14769(13) 0.70695(14) 0.45385(6) 0.0183(4) Uani 1 1 d .
H2' H 0.0984 0.7293 0.4727 0.022 Uiso 1 1 calc R
C3' C 0.13874(13) 0.70418(14) 0.40300(6) 0.0175(3) Uani 1 1 d .
H3' H 0.0822 0.7239 0.3819 0.021 Uiso 1 1 calc R
C4' C 0.22593(12) 0.66805(13) 0.38978(6) 0.0159(3) Uani 1 1 d .
C5' C 0.28585(12) 0.65138(14) 0.52107(6) 0.0179(3) Uani 1 1 d .
H5'1 H 0.2830 0.5728 0.5275 0.021 Uiso 1 1 calc R
H5'2 H 0.2459 0.6882 0.5433 0.021 Uiso 1 1 calc R
C6' C 0.40242(13) 0.84006(13) 0.55619(6) 0.0171(3) Uani 1 1 d .
C7' C 0.35981(15) 0.85702(16) 0.60343(6) 0.0270(4) Uani 1 1 d .
H7'1 H 0.4062 0.8299 0.6299 0.040 Uiso 1 1 calc R
H7'2 H 0.2976 0.8177 0.6025 0.040 Uiso 1 1 calc R
H7'3 H 0.3483 0.9344 0.6080 0.040 Uiso 1 1 calc R
C8' C 0.33591(15) 0.89758(15) 0.51646(7) 0.0261(4) Uani 1 1 d .
H8'1 H 0.3367 0.9756 0.5227 0.039 Uiso 1 1 calc R
H8'2 H 0.2687 0.8703 0.5156 0.039 Uiso 1 1 calc R
H8'3 H 0.3598 0.8837 0.4856 0.039 Uiso 1 1 calc R
C9' C 0.50337(15) 0.89500(15) 0.55920(7) 0.0288(4) Uani 1 1 d .
H9'1 H 0.4965 0.9721 0.5661 0.043 Uiso 1 1 calc R
H9'2 H 0.5300 0.8865 0.5286 0.043 Uiso 1 1 calc R
H9'3 H 0.5481 0.8614 0.5848 0.043 Uiso 1 1 calc R
C10' C 0.45653(13) 0.60695(14) 0.58831(6) 0.0184(4) Uani 1 1 d .
C11' C 0.38299(14) 0.58896(16) 0.62413(6) 0.0253(4) Uani 1 1 d .
H11D H 0.4108 0.5385 0.6490 0.038 Uiso 1 1 calc R
H11E H 0.3222 0.5588 0.6075 0.038 Uiso 1 1 calc R
H11F H 0.3688 0.6581 0.6389 0.038 Uiso 1 1 calc R
C12' C 0.55297(14) 0.65000(18) 0.61463(7) 0.0300(5) Uani 1 1 d .
H12A H 0.5400 0.7162 0.6320 0.045 Uiso 1 1 calc R
H12B H 0.5988 0.6659 0.5914 0.045 Uiso 1 1 calc R
H12C H 0.5818 0.5954 0.6374 0.045 Uiso 1 1 calc R
C13' C 0.47841(18) 0.49709(16) 0.56630(7) 0.0352(5) Uani 1 1 d .
H13A H 0.5006 0.4458 0.5919 0.053 Uiso 1 1 calc R
H13B H 0.5299 0.5060 0.5453 0.053 Uiso 1 1 calc R
H13C H 0.4187 0.4694 0.5476 0.053 Uiso 1 1 calc R
C14' C 0.25781(13) 0.65196(15) 0.34142(6) 0.0199(4) Uani 1 1 d .
H14A H 0.2032 0.6735 0.3170 0.024 Uiso 1 1 calc R
H14B H 0.2700 0.5739 0.3370 0.024 Uiso 1 1 calc R
C15' C 0.32872(14) 0.87398(14) 0.33279(6) 0.0209(4) Uani 1 1 d .
C16' C 0.33604(15) 0.89955(15) 0.38653(6) 0.0248(4) Uani 1 1 d .
H16D H 0.3219 0.9764 0.3909 0.037 Uiso 1 1 calc R
H16E H 0.4025 0.8832 0.4017 0.037 Uiso 1 1 calc R
H16F H 0.2884 0.8554 0.4012 0.037 Uiso 1 1 calc R
C17' C 0.22451(14) 0.89920(16) 0.31013(7) 0.0257(4) Uani 1 1 d .
H17A H 0.2113 0.9765 0.3136 0.039 Uiso 1 1 calc R
H17B H 0.1776 0.8570 0.3262 0.039 Uiso 1 1 calc R
H17C H 0.2177 0.8803 0.2761 0.039 Uiso 1 1 calc R
C18' C 0.40177(16) 0.94823(17) 0.31116(7) 0.0315(5) Uani 1 1 d .
H18D H 0.3927 0.9411 0.2762 0.047 Uiso 1 1 calc R
H18E H 0.4690 0.9275 0.3235 0.047 Uiso 1 1 calc R
H18F H 0.3902 1.0235 0.3199 0.047 Uiso 1 1 calc R
C19' C 0.38042(14) 0.68839(16) 0.26605(6) 0.0230(4) Uani 1 1 d .
C20' C 0.29242(14) 0.71592(16) 0.22901(6) 0.0251(4) Uani 1 1 d .
H20A H 0.2895 0.7943 0.2239 0.038 Uiso 1 1 calc R
H20B H 0.2317 0.6915 0.2408 0.038 Uiso 1 1 calc R
H20C H 0.2998 0.6795 0.1987 0.038 Uiso 1 1 calc R
C21' C 0.39654(16) 0.56542(17) 0.26712(7) 0.0327(5) Uani 1 1 d .
H21A H 0.4103 0.5408 0.2355 0.049 Uiso 1 1 calc R
H21B H 0.3373 0.5294 0.2755 0.049 Uiso 1 1 calc R
H21C H 0.4522 0.5477 0.2910 0.049 Uiso 1 1 calc R
C22' C 0.47414(15) 0.7388(2) 0.25027(7) 0.0345(5) Uani 1 1 d .
H22A H 0.4886 0.7046 0.2205 0.052 Uiso 1 1 calc R
H22B H 0.5293 0.7273 0.2753 0.052 Uiso 1 1 calc R
H22C H 0.4641 0.8166 0.2450 0.052 Uiso 1 1 calc R

loop_
_atom_site_aniso_label
_atom_site_aniso_U_11
_atom_site_aniso_U_22
_atom_site_aniso_U_33
_atom_site_aniso_U_23
_atom_site_aniso_U_13
_atom_site_aniso_U_12
P1 0.0151(2) 0.0133(2) 0.01242(19) -0.00082(16) 0.00271(15) 0.00061(17)
P2 0.0155(2) 0.0203(2) 0.0132(2) -0.00198(16) 0.00020(16) -0.00147(18)
N 0.0142(8) 0.0173(7) 0.0164(7) -0.0018(6) 0.0004(6) 0.0005(6)
C1 0.0172(9) 0.0152(8) 0.0150(8) -0.0017(6) 0.0020(6) 0.0053(7)
C2 0.0180(9) 0.0197(9) 0.0197(8) -0.0020(7) 0.0045(7) 0.0023(7)
C3 0.0154(9) 0.0208(9) 0.0197(8) -0.0053(7) -0.0005(7) 0.0011(7)
C4 0.0180(9) 0.0165(8) 0.0148(8) -0.0032(6) -0.0005(6) 0.0032(7)
C5 0.0217(10) 0.0205(9) 0.0159(8) -0.0035(7) 0.0009(7) 0.0072(7)
C6 0.0219(9) 0.0134(8) 0.0165(8) 0.0005(6) 0.0038(7) -0.0009(7)
C7 0.0389(12) 0.0205(10) 0.0290(10) 0.0023(8) -0.0056(9) 0.0081(9)
C8 0.0274(10) 0.0183(9) 0.0239(9) -0.0036(7) 0.0012(8) 0.0008(8)
C9 0.0371(12) 0.0241(10) 0.0321(11) -0.0002(8) 0.0157(9) -0.0082(9)
C10 0.0182(9) 0.0180(8) 0.0178(8) -0.0047(7) 0.0012(7) -0.0007(7)
C11 0.0305(11) 0.0306(10) 0.0173(9) -0.0074(8) 0.0044(8) -0.0026(8)
C12 0.0224(11) 0.0365(12) 0.0313(11) -0.0127(9) -0.0032(8) -0.0014(9)
C13 0.0381(12) 0.0177(9) 0.0300(10) -0.0053(8) 0.0015(9) -0.0061(8)
C14 0.0209(9) 0.0194(9) 0.0156(8) 0.0000(7) -0.0001(7) 0.0041(7)
C15 0.0196(9) 0.0172(8) 0.0203(8) -0.0029(7) 0.0022(7) 0.0006(7)
C16 0.0234(10) 0.0219(9) 0.0237(9) 0.0029(7) 0.0002(7) 0.0028(8)
C17 0.0237(10) 0.0231(9) 0.0247(9) -0.0019(7) 0.0022(7) -0.0050(8)
C18 0.0295(11) 0.0266(10) 0.0328(11) -0.0079(8) 0.0092(9) 0.0027(9)
C19 0.0226(10) 0.0289(10) 0.0159(8) -0.0008(7) 0.0018(7) -0.0067(8)
C20 0.0271(11) 0.0343(11) 0.0143(8) 0.0010(8) -0.0005(7) -0.0068(9)
C21 0.0412(13) 0.0310(11) 0.0249(10) 0.0050(8) 0.0036(9) -0.0127(10)
C22 0.0257(11) 0.0489(13) 0.0224(9) -0.0032(9) 0.0077(8) -0.0111(10)
P1' 0.0146(2) 0.0133(2) 0.01212(19) 0.00112(16) 0.00266(15) 0.00019(17)
P2' 0.0153(2) 0.0247(2) 0.0131(2) 0.00263(17) -0.00010(16) -0.00019(18)
N' 0.0135(8) 0.0169(7) 0.0150(7) 0.0016(5) 0.0002(6) -0.0001(6)
C1' 0.0171(9) 0.0145(8) 0.0151(8) 0.0003(6) 0.0028(6) -0.0038(6)
C2' 0.0149(9) 0.0204(9) 0.0199(8) 0.0004(7) 0.0032(6) -0.0020(7)
C3' 0.0153(9) 0.0192(8) 0.0174(8) 0.0020(7) -0.0004(6) -0.0044(7)
C4' 0.0167(9) 0.0155(8) 0.0149(8) 0.0023(6) -0.0005(6) -0.0041(7)
C5' 0.0170(9) 0.0200(9) 0.0164(8) 0.0036(7) 0.0010(6) -0.0048(7)
C6' 0.0218(9) 0.0141(8) 0.0153(8) -0.0006(6) 0.0016(7) -0.0003(7)
C7' 0.0345(12) 0.0257(10) 0.0212(9) -0.0052(8) 0.0055(8) 0.0073(9)
C8' 0.0371(12) 0.0154(9) 0.0239(9) 0.0016(7) -0.0031(8) 0.0038(8)
C9' 0.0311(11) 0.0217(10) 0.0327(11) -0.0011(8) 0.0000(9) -0.0092(8)
C10' 0.0192(9) 0.0197(9) 0.0163(8) 0.0047(7) 0.0021(7) 0.0053(7)
C11' 0.0245(10) 0.0321(11) 0.0195(9) 0.0132(8) 0.0040(7) 0.0010(8)
C12' 0.0206(10) 0.0420(12) 0.0260(10) 0.0113(9) -0.0026(8) 0.0029(9)
C13' 0.0519(15) 0.0223(10) 0.0307(11) 0.0059(8) 0.0025(10) 0.0172(10)
C14' 0.0204(9) 0.0226(9) 0.0164(8) -0.0008(7) 0.0011(7) -0.0037(7)
C15' 0.0212(10) 0.0227(9) 0.0180(8) 0.0020(7) -0.0008(7) -0.0053(7)
C16' 0.0291(11) 0.0218(9) 0.0228(9) -0.0037(7) 0.0002(8) -0.0089(8)
C17' 0.0267(11) 0.0263(10) 0.0234(9) -0.0005(8) -0.0003(8) 0.0044(8)
C18' 0.0336(12) 0.0304(11) 0.0307(11) 0.0081(9) 0.0048(9) -0.0078(9)
C19' 0.0207(10) 0.0336(10) 0.0151(8) 0.0027(7) 0.0033(7) 0.0045(8)
C20' 0.0259(10) 0.0350(11) 0.0142(8) 0.0005(8) 0.0013(7) 0.0046(8)
C21' 0.0378(13) 0.0394(12) 0.0216(10) -0.0006(9) 0.0071(9) 0.0155(10)
C22' 0.0224(11) 0.0599(15) 0.0225(10) 0.0036(10) 0.0075(8) 0.0023(10)

loop_
_atom_type_symbol
_atom_type_description
_atom_type_scat_dispersion_real
_atom_type_scat_dispersion_imag
_atom_type_scat_source
C C 0.0033 0.0016 'International Tables Vol C Tables 4.2.6.8 and 6.1.1.4'
H H 0.0000 0.0000 'International Tables Vol C Tables 4.2.6.8 and 6.1.1.4'
N N 0.0061 0.0033 'International Tables Vol C Tables 4.2.6.8 and 6.1.1.4'
P P 0.1023 0.0942 'International Tables Vol C Tables 4.2.6.8 and 6.1.1.4'

loop_
_geom_angle_atom_site_label_1
_geom_angle_atom_site_label_2
_geom_angle_atom_site_label_3
_geom_angle
C5 P1 C10 100.92(8)
C5 P1 C6 101.99(8)
C10 P1 C6 110.23(8)
C14 P2 C15 102.08(8)
C14 P2 C19 100.98(8)
C15 P2 C19 110.22(8)
C1 N C4 110.17(15)
C2 C1 N 107.13(15)
C2 C1 C5 131.41(16)
N C1 C5 121.11(16)
C1 C2 C3 107.93(15)
C4 C3 C2 107.77(15)
C3 C4 N 107.00(15)
C3 C4 C14 131.08(16)
N C4 C14 121.92(15)
C1 C5 P1 115.21(11)
C7 C6 C9 109.90(15)
C7 C6 C8 107.68(15)
C9 C6 C8 107.48(15)
C7 C6 P1 111.06(13)
C9 C6 P1 116.05(12)
C8 C6 P1 104.15(11)
C11 C10 C12 109.78(15)
C11 C10 C13 108.55(15)
C12 C10 C13 106.97(16)
C11 C10 P1 115.83(12)
C12 C10 P1 107.78(12)
C13 C10 P1 107.58(12)
C4 C14 P2 114.64(12)
C17 C15 C16 108.94(15)
C17 C15 C18 109.44(15)
C16 C15 C18 107.38(15)
C17 C15 P2 116.49(13)
C16 C15 P2 104.56(12)
C18 C15 P2 109.59(13)
C20 C19 C22 109.60(15)
C20 C19 C21 108.97(16)
C22 C19 C21 106.29(16)
C20 C19 P2 116.78(12)
C22 C19 P2 108.88(13)
C21 C19 P2 105.77(12)
C5' P1' C6' 102.88(8)
C5' P1' C10' 100.06(8)
C6' P1' C10' 109.48(8)
C14' P2' C15' 102.52(8)
C14' P2' C19' 100.75(8)
C15' P2' C19' 110.15(8)
C1' N' C4' 110.26(15)
C2' C1' N' 107.10(15)
C2' C1' C5' 130.50(15)
N' C1' C5' 122.23(15)
C1' C2' C3' 107.88(15)
C4' C3' C2' 108.01(15)
C3' C4' N' 106.75(14)
C3' C4' C14' 130.76(16)
N' C4' C14' 122.49(15)
C1' C5' P1' 115.67(11)
C7' C6' C8' 108.33(15)
C7' C6' C9' 109.16(15)
C8' C6' C9' 106.80(15)
C7' C6' P1' 117.66(12)
C8' C6' P1' 106.20(11)
C9' C6' P1' 108.17(12)
C11' C10' C12' 109.43(15)
C11' C10' C13' 108.32(16)
C12' C10' C13' 107.61(16)
C11' C10' P1' 116.87(12)
C12' C10' P1' 109.50(12)
C13' C10' P1' 104.66(12)
C4' C14' P2' 115.21(12)
C17' C15' C16' 108.42(15)
C17' C15' C18' 109.58(15)
C16' C15' C18' 107.38(15)
C17' C15' P2' 116.70(13)
C16' C15' P2' 104.49(12)
C18' C15' P2' 109.78(13)
C20' C19' C21' 109.41(16)
C20' C19' C22' 109.24(15)
C21' C19' C22' 106.42(16)
C20' C19' P2' 116.52(12)
C21' C19' P2' 105.55(12)
C22' C19' P2' 109.20(13)

loop_
_geom_bond_atom_site_label_1
_geom_bond_atom_site_label_2
_geom_bond_distance
P1 C5 1.8599(18)
P1 C10 1.8925(17)
P1 C6 1.8935(17)
P2 C14 1.8711(18)
P2 C15 1.8906(18)
P2 C19 1.8925(18)
N C1 1.379(2)
N C4 1.382(2)
C1 C2 1.365(2)
C1 C5 1.497(2)
C2 C3 1.426(2)
C3 C4 1.367(2)
C4 C14 1.493(2)
C6 C7 1.522(3)
C6 C9 1.531(2)
C6 C8 1.538(2)
C10 C11 1.533(2)
C10 C12 1.534(3)
C10 C13 1.538(2)
C15 C17 1.533(2)
C15 C16 1.535(2)
C15 C18 1.538(2)
C19 C20 1.534(2)
C19 C22 1.535(3)
C19 C21 1.536(3)
P1' C5' 1.8653(17)
P1' C6' 1.8834(17)
P1' C10' 1.8932(17)
P2' C14' 1.8689(18)
P2' C15' 1.8898(19)
P2' C19' 1.8924(18)
N' C1' 1.379(2)
N' C4' 1.381(2)
C1' C2' 1.365(2)
C1' C5' 1.501(2)
C2' C3' 1.422(2)
C3' C4' 1.370(2)
C4' C14' 1.492(2)
C6' C7' 1.530(2)
C6' C8' 1.531(2)
C6' C9' 1.536(3)
C10' C11' 1.526(2)
C10' C12' 1.532(3)
C10' C13' 1.537(3)
C15' C17' 1.526(3)
C15' C16' 1.537(2)
C15' C18' 1.538(3)
C19' C20' 1.535(2)
C19' C21' 1.536(3)
C19' C22' 1.542(3)

loop_
_geom_torsion_atom_site_label_1
_geom_torsion_atom_site_label_2
_geom_torsion_atom_site_label_3
_geom_torsion_atom_site_label_4
_geom_torsion
C4 N C1 C2 -0.22(19)
C4 N C1 C5 -174.13(14)
N C1 C2 C3 0.06(19)
C5 C1 C2 C3 173.10(17)
C1 C2 C3 C4 0.1(2)
C2 C3 C4 N -0.25(19)
C2 C3 C4 C14 -179.45(17)
C1 N C4 C3 0.30(19)
C1 N C4 C14 179.59(15)
C2 C1 C5 P1 130.70(17)
N C1 C5 P1 -57.1(2)
C10 P1 C5 C1 166.38(13)
C6 P1 C5 C1 -79.98(14)
C5 P1 C6 C7 -159.31(12)
C10 P1 C6 C7 -52.77(14)
C5 P1 C6 C9 -32.86(15)
C10 P1 C6 C9 73.69(15)
C5 P1 C6 C8 85.05(12)
C10 P1 C6 C8 -168.41(11)
C5 P1 C10 C11 65.22(15)
C6 P1 C10 C11 -42.04(16)
C5 P1 C10 C12 -171.41(13)
C6 P1 C10 C12 81.34(14)
C5 P1 C10 C13 -56.38(14)
C6 P1 C10 C13 -163.64(12)
C3 C4 C14 P2 -123.62(18)
N C4 C14 P2 57.3(2)
C15 P2 C14 C4 68.31(14)
C19 P2 C14 C4 -178.01(13)
C14 P2 C15 C17 37.70(14)
C19 P2 C15 C17 -68.94(15)
C14 P2 C15 C16 -82.56(13)
C19 P2 C15 C16 170.79(12)
C14 P2 C15 C18 162.59(13)
C19 P2 C15 C18 55.95(15)
C14 P2 C19 C20 -60.75(16)
C15 P2 C19 C20 46.63(17)
C14 P2 C19 C22 174.52(13)
C15 P2 C19 C22 -78.10(14)
C14 P2 C19 C21 60.65(14)
C15 P2 C19 C21 168.03(13)
C4' N' C1' C2' 0.52(19)
C4' N' C1' C5' 176.25(15)
N' C1' C2' C3' -0.05(19)
C5' C1' C2' C3' -175.29(16)
C1' C2' C3' C4' -0.4(2)
C2' C3' C4' N' 0.74(19)
C2' C3' C4' C14' -178.51(17)
C1' N' C4' C3' -0.79(19)
C1' N' C4' C14' 178.53(15)
C2' C1' C5' P1' -138.93(17)
N' C1' C5' P1' 46.4(2)
C6' P1' C5' C1' 89.75(14)
C10' P1' C5' C1' -157.43(13)
C5' P1' C6' C7' 67.27(15)
C10' P1' C6' C7' -38.44(16)
C5' P1' C6' C8' -54.20(13)
C10' P1' C6' C8' -159.92(12)
C5' P1' C6' C9' -168.53(12)
C10' P1' C6' C9' 85.75(13)
C5' P1' C10' C11' -39.91(15)
C6' P1' C10' C11' 67.72(16)
C5' P1' C10' C12' -165.01(13)
C6' P1' C10' C12' -57.38(14)
C5' P1' C10' C13' 79.87(14)
C6' P1' C10' C13' -172.50(13)
C3' C4' C14' P2' 122.51(18)
N' C4' C14' P2' -56.6(2)
C15' P2' C14' C4' -64.67(14)
C19' P2' C14' C4' -178.33(13)
C14' P2' C15' C17' -39.43(15)
C19' P2' C15' C17' 67.13(15)
C14' P2' C15' C16' 80.26(13)
C19' P2' C15' C16' -173.18(12)
C14' P2' C15' C18' -164.86(13)
C19' P2' C15' C18' -58.30(15)
C14' P2' C19' C20' 58.98(16)
C15' P2' C19' C20' -48.76(16)
C14' P2' C19' C21' -62.65(14)
C15' P2' C19' C21' -170.38(13)
C14' P2' C19' C22' -176.70(14)
C15' P2' C19' C22' 75.56(15)
